data_7128349
loop_
_publ_author_name
'Liang, Qiuming'
'Hayashi, Kasumi'
'Zeng, Yimin'
'Jimenez-Santiago, Jose L'
'Song, Datong'

_publ_section_title
;
 Constructing fused N-heterocycles from unprotected mesoionic
 N-heterocyclic olefins and organic azides <i>via</i> diazo transfer.
;
_journal_issue 50
_journal_name_full 'Chemical communications (Cambridge, England)'
_journal_page_first 6137
_journal_page_last 6140
_journal_paper_doi 10.1039/d1cc02245h
_journal_volume 57
_journal_year 2021
_chemical_formula_sum 'C20 H21 N5'
_chemical_formula_weight 331.42
_space_group_crystal_system monoclinic
_space_group_IT_number 14
_space_group_name_Hall '-P 2ybc'
_space_group_name_H-M_alt 'P 1 21/c 1'
_atom_sites_solution_hydrogens geom
_audit_creation_method SHELXL-2016/6
_audit_update_record
;
2021-04-08 deposited with the CCDC.	2021-05-19 downloaded from the CCDC.
;
_cell_angle_alpha 90
_cell_angle_beta 91.965(6)
_cell_angle_gamma 90
_cell_formula_units_Z 4
_cell_length_a 8.6431(16)
_cell_length_b 15.692(2)
_cell_length_c 13.006(2)
_cell_measurement_reflns_used 38822
_cell_measurement_temperature 150(2)
_cell_measurement_theta_max 27.492
_cell_measurement_theta_min 3.033
_cell_volume 1762.9(5)
_computing_structure_refinement 'SHELXL-2016/6 (Sheldrick, 2016)'
_computing_structure_solution 'SHELXT 2018/2 (Sheldrick, 2018)'
_diffrn_ambient_temperature 150(2)
_diffrn_measured_fraction_theta_full 0.993
_diffrn_measured_fraction_theta_max 0.992
_diffrn_measurement_device_type 'Bruker Kappa Photon II'
_diffrn_measurement_method 'omega and phi scans'
_diffrn_radiation_type MoK\a
_diffrn_radiation_wavelength 0.71073
_diffrn_reflns_av_R_equivalents 0.0292
_diffrn_reflns_av_unetI/netI 0.0153
_diffrn_reflns_Laue_measured_fraction_full 0.993
_diffrn_reflns_Laue_measured_fraction_max 0.992
_diffrn_reflns_limit_h_max 11
_diffrn_reflns_limit_h_min -11
_diffrn_reflns_limit_k_max 17
_diffrn_reflns_limit_k_min -20
_diffrn_reflns_limit_l_max 16
_diffrn_reflns_limit_l_min -16
_diffrn_reflns_number 38822
_diffrn_reflns_point_group_measured_fraction_full 0.993
_diffrn_reflns_point_group_measured_fraction_max 0.992
_diffrn_reflns_theta_full 25.242
_diffrn_reflns_theta_max 27.492
_diffrn_reflns_theta_min 3.033
_exptl_absorpt_coefficient_mu 0.077
_exptl_absorpt_correction_T_max 0.7456
_exptl_absorpt_correction_T_min 0.6889
_exptl_absorpt_correction_type multi-scan
_exptl_absorpt_process_details
;
 SADABS 2016/2: Krause, L., Herbst-Irmer, R., Sheldrick G.M. & Stalke D.,
 J. Appl. Cryst. 48 (2015) 3-10
;
_exptl_crystal_colour 'light yellow'
_exptl_crystal_density_diffrn 1.249
_exptl_crystal_description block
_exptl_crystal_F_000 704
_exptl_crystal_size_max 0.4
_exptl_crystal_size_mid 0.2
_exptl_crystal_size_min 0.1
_refine_diff_density_max 0.319
_refine_diff_density_min -0.240
_refine_diff_density_rms 0.044
_refine_ls_extinction_coef 0.025(6)
_refine_ls_extinction_expression Fc^*^=kFc[1+0.001xFc^2^\l^3^/sin(2\q)]^-1/4^
_refine_ls_extinction_method 'SHELXL-2016/6 (Sheldrick 2016)'
_refine_ls_goodness_of_fit_ref 1.038
_refine_ls_hydrogen_treatment constr
_refine_ls_matrix_type full
_refine_ls_number_parameters 231
_refine_ls_number_reflns 4018
_refine_ls_number_restraints 0
_refine_ls_restrained_S_all 1.038
_refine_ls_R_factor_all 0.0459
_refine_ls_R_factor_gt 0.0407
_refine_ls_shift/su_max 0.018
_refine_ls_shift/su_mean 0.000
_refine_ls_structure_factor_coef Fsqd
_refine_ls_weighting_details 'w=1/[\s^2^(Fo^2^)+(0.0718P)^2^+0.4752P] where P=(Fo^2^+2Fc^2^)/3'
_refine_ls_weighting_scheme calc
_refine_ls_wR_factor_gt 0.1155
_refine_ls_wR_factor_ref 0.1196
_reflns_Friedel_coverage 0.000
_reflns_number_gt 3547
_reflns_number_total 4018
_reflns_threshold_expression 'I > 2\s(I)'
_cod_data_source_file d1cc02245h2.cif
_cod_data_source_block wl469
_cod_depositor_comments 'Adding full bibliography for 7128333--7128355.cif.'
_cod_original_sg_symbol_H-M 'P 21/c'
_cod_database_code 7128349
_shelx_shelxl_version_number 2016/6
_shelx_space_group_comment
;
The symmetry employed for this shelxl refinement is uniquely defined
by the following loop, which should always be used as a source of
symmetry information in preference to the above space-group names.
They are only intended as comments.
;

loop_
_space_group_symop_operation_xyz
'x, y, z'
'-x, y+1/2, -z+1/2'
'-x, -y, -z'
'x, -y-1/2, z-1/2'

loop_
_atom_site_label
_atom_site_type_symbol
_atom_site_fract_x
_atom_site_fract_y
_atom_site_fract_z
_atom_site_U_iso_or_equiv
_atom_site_adp_type
_atom_site_occupancy
_atom_site_site_symmetry_order
_atom_site_calc_flag
_atom_site_refinement_flags_posn
_atom_site_refinement_flags_adp
_atom_site_refinement_flags_occupancy
_atom_site_disorder_assembly
_atom_site_disorder_group
N1 N 0.25150(10) 0.39707(6) 0.15680(7) 0.0210(2) Uani 1 1 d . . . . .
C1 C 0.16963(14) 0.68607(7) 0.00572(9) 0.0262(3) Uani 1 1 d . . . . .
H1A H 0.174851 0.723457 0.063186 0.031 Uiso 1 1 calc R U . . .
C2 C 0.15996(14) 0.71972(8) -0.09303(9) 0.0293(3) Uani 1 1 d . . . . .
H2A H 0.157933 0.779736 -0.102564 0.035 Uiso 1 1 calc R U . . .
N2 N 0.27400(11) 0.35796(6) 0.24701(7) 0.0233(2) Uani 1 1 d . . . . .
N3 N 0.25476(11) 0.41796(6) 0.31891(7) 0.0213(2) Uani 1 1 d . . . . .
C3 C 0.15323(14) 0.66597(8) -0.17794(9) 0.0294(3) Uani 1 1 d . . . . .
H3A H 0.147710 0.689031 -0.245503 0.035 Uiso 1 1 calc R U . . .
N4 N 0.16547(11) 0.61637(6) 0.20893(7) 0.0242(2) Uani 1 1 d . . . . .
C4 C 0.15462(14) 0.57830(8) -0.16339(9) 0.0291(3) Uani 1 1 d . . . . .
H4A H 0.149574 0.541267 -0.221192 0.035 Uiso 1 1 calc R U . . .
C5 C 0.16339(13) 0.54445(7) -0.06437(9) 0.0249(2) Uani 1 1 d . . . . .
H5A H 0.163650 0.484378 -0.055339 0.030 Uiso 1 1 calc R U . . .
N5 N 0.18613(12) 0.57457(6) 0.30206(7) 0.0249(2) Uani 1 1 d . . . . .
C6 C 0.17180(12) 0.59755(7) 0.02192(8) 0.0206(2) Uani 1 1 d . . . . .
C7 C 0.18429(12) 0.56416(7) 0.12745(8) 0.0204(2) Uani 1 1 d . . . . .
C8 C 0.21925(12) 0.48200(7) 0.16823(8) 0.0198(2) Uani 1 1 d . . . . .
C9 C 0.21938(12) 0.49484(7) 0.27403(8) 0.0205(2) Uani 1 1 d . . . . .
C10 C 0.28734(13) 0.39935(7) 0.42611(8) 0.0211(2) Uani 1 1 d . . . . .
C11 C 0.16327(13) 0.39546(7) 0.49190(8) 0.0215(2) Uani 1 1 d . . . . .
C12 C 0.19780(14) 0.38432(7) 0.59661(8) 0.0243(2) Uani 1 1 d . . . . .
H12A H 0.115795 0.382197 0.643349 0.029 Uiso 1 1 calc R U . . .
C13 C 0.35040(15) 0.37625(7) 0.63413(9) 0.0273(3) Uani 1 1 d . . . . .
C14 C 0.46988(14) 0.37832(7) 0.56512(10) 0.0290(3) Uani 1 1 d . . . . .
H14A H 0.573534 0.371358 0.590411 0.035 Uiso 1 1 calc R U . . .
C15 C 0.44180(13) 0.39030(7) 0.46006(9) 0.0262(3) Uani 1 1 d . . . . .
C16 C -0.00117(13) 0.40169(8) 0.45089(9) 0.0263(3) Uani 1 1 d . . . . .
H16A H -0.071365 0.403523 0.508446 0.040 Uiso 1 1 calc R U . . .
H16B H -0.025585 0.351918 0.407806 0.040 Uiso 1 1 calc R U . . .
H16C H -0.013694 0.453683 0.409706 0.040 Uiso 1 1 calc R U . . .
C17 C 0.38564(18) 0.36585(9) 0.74818(10) 0.0383(3) Uani 1 1 d . . . . .
H17A H 0.489400 0.341546 0.758855 0.057 Uiso 1 1 calc R U . . .
H17B H 0.309120 0.327675 0.777637 0.057 Uiso 1 1 calc R U . . .
H17C H 0.381233 0.421590 0.781935 0.057 Uiso 1 1 calc R U . . .
C18 C 0.57315(14) 0.39349(9) 0.38685(11) 0.0367(3) Uani 1 1 d . . . . .
H18A H 0.669825 0.406635 0.425154 0.055 Uiso 1 1 calc R U . . .
H18B H 0.552346 0.437773 0.335063 0.055 Uiso 1 1 calc R U . . .
H18C H 0.582663 0.338152 0.352726 0.055 Uiso 1 1 calc R U . . .
C19 C 0.27377(14) 0.34530(7) 0.06427(9) 0.0269(3) Uani 1 1 d . . . . .
H19A H 0.192036 0.359078 0.011700 0.032 Uiso 1 1 calc R U . . .
H19B H 0.264768 0.284136 0.081748 0.032 Uiso 1 1 calc R U . . .
C20 C 0.43099(16) 0.36222(10) 0.02109(10) 0.0393(3) Uani 1 1 d . . . . .
H20A H 0.446999 0.324108 -0.037291 0.059 Uiso 1 1 calc R U . . .
H20B H 0.511525 0.351945 0.074524 0.059 Uiso 1 1 calc R U . . .
H20C H 0.436369 0.421566 -0.001976 0.059 Uiso 1 1 calc R U . . .

loop_
_atom_site_aniso_label
_atom_site_aniso_U_11
_atom_site_aniso_U_22
_atom_site_aniso_U_33
_atom_site_aniso_U_23
_atom_site_aniso_U_13
_atom_site_aniso_U_12
N1 0.0245(5) 0.0181(4) 0.0205(4) 0.0003(3) 0.0011(3) 0.0004(3)
C1 0.0318(6) 0.0218(5) 0.0251(6) 0.0004(4) 0.0018(4) 0.0025(4)
C2 0.0336(6) 0.0236(5) 0.0306(6) 0.0069(5) 0.0021(5) 0.0025(5)
N2 0.0271(5) 0.0204(4) 0.0225(5) 0.0007(3) 0.0015(4) 0.0009(3)
N3 0.0238(5) 0.0195(4) 0.0205(5) 0.0010(3) 0.0009(3) 0.0014(3)
C3 0.0301(6) 0.0348(6) 0.0231(6) 0.0077(5) -0.0003(4) 0.0014(5)
N4 0.0301(5) 0.0216(5) 0.0209(5) 0.0000(3) -0.0002(4) 0.0036(4)
C4 0.0327(6) 0.0326(6) 0.0219(5) -0.0014(5) -0.0023(4) -0.0009(5)
C5 0.0276(6) 0.0221(5) 0.0248(5) 0.0007(4) -0.0016(4) -0.0010(4)
N5 0.0316(5) 0.0222(5) 0.0207(5) 0.0002(3) 0.0000(4) 0.0039(4)
C6 0.0178(5) 0.0220(5) 0.0219(5) 0.0016(4) 0.0003(4) 0.0012(4)
C7 0.0207(5) 0.0188(5) 0.0217(5) 0.0001(4) 0.0000(4) 0.0006(4)
C8 0.0196(5) 0.0196(5) 0.0201(5) -0.0006(4) 0.0010(4) -0.0002(4)
C9 0.0206(5) 0.0210(5) 0.0200(5) 0.0012(4) 0.0005(4) 0.0009(4)
C10 0.0244(5) 0.0190(5) 0.0196(5) 0.0017(4) -0.0019(4) 0.0003(4)
C11 0.0243(5) 0.0177(5) 0.0225(5) 0.0016(4) -0.0011(4) -0.0005(4)
C12 0.0314(6) 0.0199(5) 0.0215(5) 0.0013(4) 0.0005(4) -0.0008(4)
C13 0.0378(6) 0.0188(5) 0.0248(6) 0.0012(4) -0.0082(5) 0.0006(4)
C14 0.0269(6) 0.0258(6) 0.0336(6) -0.0005(5) -0.0101(5) 0.0026(4)
C15 0.0239(6) 0.0234(5) 0.0311(6) 0.0006(4) -0.0016(4) 0.0014(4)
C16 0.0228(5) 0.0317(6) 0.0245(5) 0.0020(4) -0.0003(4) -0.0023(4)
C17 0.0534(8) 0.0343(7) 0.0262(6) 0.0020(5) -0.0124(6) 0.0014(6)
C18 0.0233(6) 0.0441(7) 0.0427(7) 0.0006(6) 0.0023(5) 0.0024(5)
C19 0.0387(6) 0.0193(5) 0.0224(5) -0.0035(4) -0.0021(4) 0.0036(4)
C20 0.0377(7) 0.0545(9) 0.0259(6) -0.0049(6) 0.0039(5) 0.0126(6)

loop_
_atom_type_symbol
_atom_type_description
_atom_type_scat_dispersion_real
_atom_type_scat_dispersion_imag
_atom_type_scat_source
C C 0.0033 0.0016 'International Tables Vol C Tables 4.2.6.8 and 6.1.1.4'
H H 0.0000 0.0000 'International Tables Vol C Tables 4.2.6.8 and 6.1.1.4'
N N 0.0061 0.0033 'International Tables Vol C Tables 4.2.6.8 and 6.1.1.4'

loop_
_geom_angle_atom_site_label_1
_geom_angle_atom_site_label_2
_geom_angle_atom_site_label_3
_geom_angle
_geom_angle_site_symmetry_1
_geom_angle_site_symmetry_3
_geom_angle_publ_flag
N2 N1 C8 112.11(9) . . ?
N2 N1 C19 116.55(9) . . ?
C8 N1 C19 131.22(9) . . ?
C2 C1 C6 120.98(11) . . ?
C2 C1 H1A 119.5 . . ?
C6 C1 H1A 119.5 . . ?
C1 C2 C3 120.26(11) . . ?
C1 C2 H2A 119.9 . . ?
C3 C2 H2A 119.9 . . ?
N1 N2 N3 105.82(8) . . ?
N2 N3 C9 110.62(9) . . ?
N2 N3 C10 120.45(9) . . ?
C9 N3 C10 128.56(9) . . ?
C4 C3 C2 119.55(11) . . ?
C4 C3 H3A 120.2 . . ?
C2 C3 H3A 120.2 . . ?
C7 N4 N5 112.52(9) . . ?
C3 C4 C5 120.25(11) . . ?
C3 C4 H4A 119.9 . . ?
C5 C4 H4A 119.9 . . ?
C4 C5 C6 120.99(11) . . ?
C4 C5 H5A 119.5 . . ?
C6 C5 H5A 119.5 . . ?
C9 N5 N4 103.15(9) . . ?
C5 C6 C1 117.96(10) . . ?
C5 C6 C7 122.51(10) . . ?
C1 C6 C7 119.52(10) . . ?
N4 C7 C8 106.64(9) . . ?
N4 C7 C6 120.56(9) . . ?
C8 C7 C6 132.77(10) . . ?
N1 C8 C9 104.78(9) . . ?
N1 C8 C7 151.90(10) . . ?
C9 C8 C7 103.32(9) . . ?
N5 C9 N3 138.99(10) . . ?
N5 C9 C8 114.36(9) . . ?
N3 C9 C8 106.65(9) . . ?
C11 C10 C15 123.15(10) . . ?
C11 C10 N3 118.21(9) . . ?
C15 C10 N3 118.56(10) . . ?
C12 C11 C10 117.44(10) . . ?
C12 C11 C16 121.48(10) . . ?
C10 C11 C16 121.08(10) . . ?
C11 C12 C13 121.36(11) . . ?
C11 C12 H12A 119.3 . . ?
C13 C12 H12A 119.3 . . ?
C14 C13 C12 119.04(11) . . ?
C14 C13 C17 120.40(11) . . ?
C12 C13 C17 120.56(12) . . ?
C13 C14 C15 121.86(11) . . ?
C13 C14 H14A 119.1 . . ?
C15 C14 H14A 119.1 . . ?
C14 C15 C10 117.12(11) . . ?
C14 C15 C18 120.98(11) . . ?
C10 C15 C18 121.90(11) . . ?
C11 C16 H16A 109.5 . . ?
C11 C16 H16B 109.5 . . ?
H16A C16 H16B 109.5 . . ?
C11 C16 H16C 109.5 . . ?
H16A C16 H16C 109.5 . . ?
H16B C16 H16C 109.5 . . ?
C13 C17 H17A 109.5 . . ?
C13 C17 H17B 109.5 . . ?
H17A C17 H17B 109.5 . . ?
C13 C17 H17C 109.5 . . ?
H17A C17 H17C 109.5 . . ?
H17B C17 H17C 109.5 . . ?
C15 C18 H18A 109.5 . . ?
C15 C18 H18B 109.5 . . ?
H18A C18 H18B 109.5 . . ?
C15 C18 H18C 109.5 . . ?
H18A C18 H18C 109.5 . . ?
H18B C18 H18C 109.5 . . ?
N1 C19 C20 110.59(10) . . ?
N1 C19 H19A 109.5 . . ?
C20 C19 H19A 109.5 . . ?
N1 C19 H19B 109.5 . . ?
C20 C19 H19B 109.5 . . ?
H19A C19 H19B 108.1 . . ?
C19 C20 H20A 109.5 . . ?
C19 C20 H20B 109.5 . . ?
H20A C20 H20B 109.5 . . ?
C19 C20 H20C 109.5 . . ?
H20A C20 H20C 109.5 . . ?
H20B C20 H20C 109.5 . . ?

loop_
_geom_bond_atom_site_label_1
_geom_bond_atom_site_label_2
_geom_bond_distance
_geom_bond_site_symmetry_2
_geom_bond_publ_flag
N1 N2 1.3325(13) . ?
N1 C8 1.3706(14) . ?
N1 C19 1.4701(14) . ?
C1 C2 1.3885(16) . ?
C1 C6 1.4050(15) . ?
C1 H1A 0.9500 . ?
C2 C3 1.3893(17) . ?
C2 H2A 0.9500 . ?
N2 N3 1.3415(13) . ?
N3 C9 1.3702(14) . ?
N3 C10 1.4427(14) . ?
C3 C4 1.3887(18) . ?
C3 H3A 0.9500 . ?
N4 C7 1.3538(14) . ?
N4 N5 1.3836(13) . ?
C4 C5 1.3927(16) . ?
C4 H4A 0.9500 . ?
C5 C6 1.3976(15) . ?
C5 H5A 0.9500 . ?
N5 C9 1.3370(14) . ?
C6 C7 1.4696(15) . ?
C7 C8 1.4226(15) . ?
C8 C9 1.3907(15) . ?
C10 C11 1.3960(16) . ?
C10 C15 1.3990(15) . ?
C11 C12 1.3951(15) . ?
C11 C16 1.5040(15) . ?
C12 C13 1.3964(17) . ?
C12 H12A 0.9500 . ?
C13 C14 1.3916(19) . ?
C13 C17 1.5128(16) . ?
C14 C15 1.3923(17) . ?
C14 H14A 0.9500 . ?
C15 C18 1.5074(17) . ?
C16 H16A 0.9800 . ?
C16 H16B 0.9800 . ?
C16 H16C 0.9800 . ?
C17 H17A 0.9800 . ?
C17 H17B 0.9800 . ?
C17 H17C 0.9800 . ?
C18 H18A 0.9800 . ?
C18 H18B 0.9800 . ?
C18 H18C 0.9800 . ?
C19 C20 1.5116(19) . ?
C19 H19A 0.9900 . ?
C19 H19B 0.9900 . ?
C20 H20A 0.9800 . ?
C20 H20B 0.9800 . ?
C20 H20C 0.9800 . ?

loop_
_geom_torsion_atom_site_label_1
_geom_torsion_atom_site_label_2
_geom_torsion_atom_site_label_3
_geom_torsion_atom_site_label_4
_geom_torsion
_geom_torsion_site_symmetry_1
_geom_torsion_site_symmetry_2
_geom_torsion_site_symmetry_3
_geom_torsion_site_symmetry_4
_geom_torsion_publ_flag
C6 C1 C2 C3 -0.41(18) . . . . ?
C8 N1 N2 N3 0.59(12) . . . . ?
C19 N1 N2 N3 177.10(9) . . . . ?
N1 N2 N3 C9 0.29(12) . . . . ?
N1 N2 N3 C10 -173.30(9) . . . . ?
C1 C2 C3 C4 0.66(18) . . . . ?
C2 C3 C4 C5 -0.28(18) . . . . ?
C3 C4 C5 C6 -0.36(18) . . . . ?
C7 N4 N5 C9 0.42(12) . . . . ?
C4 C5 C6 C1 0.61(16) . . . . ?
C4 C5 C6 C7 -178.76(10) . . . . ?
C2 C1 C6 C5 -0.22(17) . . . . ?
C2 C1 C6 C7 179.16(10) . . . . ?
N5 N4 C7 C8 0.21(12) . . . . ?
N5 N4 C7 C6 -178.05(9) . . . . ?
C5 C6 C7 N4 -168.59(10) . . . . ?
C1 C6 C7 N4 12.06(15) . . . . ?
C5 C6 C7 C8 13.68(18) . . . . ?
C1 C6 C7 C8 -165.67(11) . . . . ?
N2 N1 C8 C9 -1.20(12) . . . . ?
C19 N1 C8 C9 -177.05(11) . . . . ?
N2 N1 C8 C7 179.72(18) . . . . ?
C19 N1 C8 C7 3.9(3) . . . . ?
N4 C7 C8 N1 178.36(18) . . . . ?
C6 C7 C8 N1 -3.7(3) . . . . ?
N4 C7 C8 C9 -0.73(11) . . . . ?
C6 C7 C8 C9 177.23(11) . . . . ?
N4 N5 C9 N3 179.37(13) . . . . ?
N4 N5 C9 C8 -0.94(12) . . . . ?
N2 N3 C9 N5 178.68(13) . . . . ?
C10 N3 C9 N5 -8.4(2) . . . . ?
N2 N3 C9 C8 -1.03(12) . . . . ?
C10 N3 C9 C8 171.91(10) . . . . ?
N1 C8 C9 N5 -178.48(9) . . . . ?
C7 C8 C9 N5 1.07(12) . . . . ?
N1 C8 C9 N3 1.30(11) . . . . ?
C7 C8 C9 N3 -179.14(9) . . . . ?
N2 N3 C10 C11 -111.08(11) . . . . ?
C9 N3 C10 C11 76.59(14) . . . . ?
N2 N3 C10 C15 72.06(13) . . . . ?
C9 N3 C10 C15 -100.27(13) . . . . ?
C15 C10 C11 C12 1.82(16) . . . . ?
N3 C10 C11 C12 -174.89(9) . . . . ?
C15 C10 C11 C16 -177.25(10) . . . . ?
N3 C10 C11 C16 6.04(15) . . . . ?
C10 C11 C12 C13 -0.83(16) . . . . ?
C16 C11 C12 C13 178.24(10) . . . . ?
C11 C12 C13 C14 -0.82(17) . . . . ?
C11 C12 C13 C17 178.87(11) . . . . ?
C12 C13 C14 C15 1.60(17) . . . . ?
C17 C13 C14 C15 -178.08(11) . . . . ?
C13 C14 C15 C10 -0.67(17) . . . . ?
C13 C14 C15 C18 179.18(11) . . . . ?
C11 C10 C15 C14 -1.09(17) . . . . ?
N3 C10 C15 C14 175.61(10) . . . . ?
C11 C10 C15 C18 179.06(11) . . . . ?
N3 C10 C15 C18 -4.25(16) . . . . ?
N2 N1 C19 C20 -99.97(12) . . . . ?
C8 N1 C19 C20 75.74(14) . . . . ?
